data_4103876
loop_
_publ_author_name
'Chun-Yan Sun'
'Shu-Xia Liu'
'Da-Dong Liang'
'Kui-Zhan Shao'
'Yuan-Hang Ren'
'Zhong-Min Su'

_publ_section_title
;
 Highly Stable Crystalline Catalysts Based on a Microporous Metal-Organic
 Framework and Polyoxometalates
;
_journal_name_full 'Journal of the American Chemical Society'
_journal_page_first 1883
_journal_page_last 1888
_journal_paper_doi 10.1021/ja807357r
_journal_volume 131
_journal_year 2009
_chemical_formula_sum 'C76 H36 Cu12 N O112 Si W12'
_chemical_formula_weight 5752.07
_chemical_name_systematic
; 
 ? 
;
_space_group_IT_number 225
_symmetry_cell_setting cubic
_symmetry_space_group_name_Hall '-F 4 2 3'
_symmetry_space_group_name_H-M 'F m -3 m'
_atom_sites_solution_hydrogens geom
_atom_sites_solution_primary direct
_atom_sites_solution_secondary difmap
_audit_creation_method SHELXL-97
_cell_angle_alpha 90.00
_cell_angle_beta 90.00
_cell_angle_gamma 90.00
_cell_formula_units_Z 4
_cell_length_a 26.3044(8)
_cell_length_b 26.3044(8)
_cell_length_c 26.3044(8)
_cell_measurement_temperature 296(2)
_cell_volume 18200.6(10)
_computing_structure_refinement 'SHELXL-97 (Sheldrick, 1997)'
_computing_structure_solution 'SHELXS-97 (Sheldrick, 1990)'
_diffrn_ambient_temperature 293(2)
_diffrn_measured_fraction_theta_full 0.995
_diffrn_measured_fraction_theta_max 0.995
_diffrn_radiation_monochromator graphite
_diffrn_radiation_source 'fine-focus sealed tube'
_diffrn_radiation_type MoK\a
_diffrn_radiation_wavelength 0.71073
_diffrn_reflns_av_R_equivalents 0.0464
_diffrn_reflns_av_sigmaI/netI 0.0186
_diffrn_reflns_limit_h_max 32
_diffrn_reflns_limit_h_min -31
_diffrn_reflns_limit_k_max 31
_diffrn_reflns_limit_k_min -32
_diffrn_reflns_limit_l_max 16
_diffrn_reflns_limit_l_min -32
_diffrn_reflns_number 24577
_diffrn_reflns_theta_full 25.67
_diffrn_reflns_theta_max 25.67
_diffrn_reflns_theta_min 1.34
_exptl_absorpt_coefficient_mu 9.016
_exptl_absorpt_correction_T_max 0.388
_exptl_absorpt_correction_T_min 0.355
_exptl_absorpt_correction_type multi-scan
_exptl_absorpt_process_details 'ABSCOR by T.Higashi    8 March, 1995'
_exptl_crystal_colour blue
_exptl_crystal_density_diffrn 2.099
_exptl_crystal_density_method 'not measured'
_exptl_crystal_F_000 10580
_exptl_crystal_size_max 0.11
_exptl_crystal_size_mid 0.11
_exptl_crystal_size_min 0.11
_refine_diff_density_max 2.266
_refine_diff_density_min -1.153
_refine_diff_density_rms 0.318
_refine_ls_extinction_coef 0.000027(6)
_refine_ls_extinction_expression Fc^*^=kFc[1+0.001xFc^2^\l^3^/sin(2\q)]^-1/4^
_refine_ls_extinction_method SHELXL
_refine_ls_goodness_of_fit_ref 1.089
_refine_ls_matrix_type full
_refine_ls_number_parameters 61
_refine_ls_number_reflns 924
_refine_ls_number_restraints 0
_refine_ls_restrained_S_all 1.089
_refine_ls_R_factor_all 0.0434
_refine_ls_R_factor_gt 0.0313
_refine_ls_shift/su_max 0.000
_refine_ls_shift/su_mean 0.000
_refine_ls_structure_factor_coef Fsqd
_refine_ls_weighting_details 'calc w=1/[\s^2^(Fo^2^)+(0.0623P)^2^+243.6526P] where P=(Fo^2^+2Fc^2^)/3'
_refine_ls_weighting_scheme calc
_refine_ls_wR_factor_gt 0.0965
_refine_ls_wR_factor_ref 0.1005
_reflns_number_gt 826
_reflns_number_total 924
_reflns_threshold_expression >2sigma(I)
_cod_data_source_file ja807357r_si_002.cif
_cod_data_source_block 1
_cod_database_code 4103876

loop_
_symmetry_equiv_pos_as_xyz
'x, y, z'
'-x, -y, z'
'-x, y, -z'
'x, -y, -z'
'z, x, y'
'z, -x, -y'
'-z, -x, y'
'-z, x, -y'
'y, z, x'
'-y, z, -x'
'y, -z, -x'
'-y, -z, x'
'y, x, -z'
'-y, -x, -z'
'y, -x, z'
'-y, x, z'
'x, z, -y'
'-x, z, y'
'-x, -z, -y'
'x, -z, y'
'z, y, -x'
'z, -y, x'
'-z, y, x'
'-z, -y, -x'
'x, y+1/2, z+1/2'
'-x, -y+1/2, z+1/2'
'-x, y+1/2, -z+1/2'
'x, -y+1/2, -z+1/2'
'z, x+1/2, y+1/2'
'z, -x+1/2, -y+1/2'
'-z, -x+1/2, y+1/2'
'-z, x+1/2, -y+1/2'
'y, z+1/2, x+1/2'
'-y, z+1/2, -x+1/2'
'y, -z+1/2, -x+1/2'
'-y, -z+1/2, x+1/2'
'y, x+1/2, -z+1/2'
'-y, -x+1/2, -z+1/2'
'y, -x+1/2, z+1/2'
'-y, x+1/2, z+1/2'
'x, z+1/2, -y+1/2'
'-x, z+1/2, y+1/2'
'-x, -z+1/2, -y+1/2'
'x, -z+1/2, y+1/2'
'z, y+1/2, -x+1/2'
'z, -y+1/2, x+1/2'
'-z, y+1/2, x+1/2'
'-z, -y+1/2, -x+1/2'
'x+1/2, y, z+1/2'
'-x+1/2, -y, z+1/2'
'-x+1/2, y, -z+1/2'
'x+1/2, -y, -z+1/2'
'z+1/2, x, y+1/2'
'z+1/2, -x, -y+1/2'
'-z+1/2, -x, y+1/2'
'-z+1/2, x, -y+1/2'
'y+1/2, z, x+1/2'
'-y+1/2, z, -x+1/2'
'y+1/2, -z, -x+1/2'
'-y+1/2, -z, x+1/2'
'y+1/2, x, -z+1/2'
'-y+1/2, -x, -z+1/2'
'y+1/2, -x, z+1/2'
'-y+1/2, x, z+1/2'
'x+1/2, z, -y+1/2'
'-x+1/2, z, y+1/2'
'-x+1/2, -z, -y+1/2'
'x+1/2, -z, y+1/2'
'z+1/2, y, -x+1/2'
'z+1/2, -y, x+1/2'
'-z+1/2, y, x+1/2'
'-z+1/2, -y, -x+1/2'
'x+1/2, y+1/2, z'
'-x+1/2, -y+1/2, z'
'-x+1/2, y+1/2, -z'
'x+1/2, -y+1/2, -z'
'z+1/2, x+1/2, y'
'z+1/2, -x+1/2, -y'
'-z+1/2, -x+1/2, y'
'-z+1/2, x+1/2, -y'
'y+1/2, z+1/2, x'
'-y+1/2, z+1/2, -x'
'y+1/2, -z+1/2, -x'
'-y+1/2, -z+1/2, x'
'y+1/2, x+1/2, -z'
'-y+1/2, -x+1/2, -z'
'y+1/2, -x+1/2, z'
'-y+1/2, x+1/2, z'
'x+1/2, z+1/2, -y'
'-x+1/2, z+1/2, y'
'-x+1/2, -z+1/2, -y'
'x+1/2, -z+1/2, y'
'z+1/2, y+1/2, -x'
'z+1/2, -y+1/2, x'
'-z+1/2, y+1/2, x'
'-z+1/2, -y+1/2, -x'
'-x, -y, -z'
'x, y, -z'
'x, -y, z'
'-x, y, z'
'-z, -x, -y'
'-z, x, y'
'z, x, -y'
'z, -x, y'
'-y, -z, -x'
'y, -z, x'
'-y, z, x'
'y, z, -x'
'-y, -x, z'
'y, x, z'
'-y, x, -z'
'y, -x, -z'
'-x, -z, y'
'x, -z, -y'
'x, z, y'
'-x, z, -y'
'-z, -y, x'
'-z, y, -x'
'z, -y, -x'
'z, y, x'
'-x, -y+1/2, -z+1/2'
'x, y+1/2, -z+1/2'
'x, -y+1/2, z+1/2'
'-x, y+1/2, z+1/2'
'-z, -x+1/2, -y+1/2'
'-z, x+1/2, y+1/2'
'z, x+1/2, -y+1/2'
'z, -x+1/2, y+1/2'
'-y, -z+1/2, -x+1/2'
'y, -z+1/2, x+1/2'
'-y, z+1/2, x+1/2'
'y, z+1/2, -x+1/2'
'-y, -x+1/2, z+1/2'
'y, x+1/2, z+1/2'
'-y, x+1/2, -z+1/2'
'y, -x+1/2, -z+1/2'
'-x, -z+1/2, y+1/2'
'x, -z+1/2, -y+1/2'
'x, z+1/2, y+1/2'
'-x, z+1/2, -y+1/2'
'-z, -y+1/2, x+1/2'
'-z, y+1/2, -x+1/2'
'z, -y+1/2, -x+1/2'
'z, y+1/2, x+1/2'
'-x+1/2, -y, -z+1/2'
'x+1/2, y, -z+1/2'
'x+1/2, -y, z+1/2'
'-x+1/2, y, z+1/2'
'-z+1/2, -x, -y+1/2'
'-z+1/2, x, y+1/2'
'z+1/2, x, -y+1/2'
'z+1/2, -x, y+1/2'
'-y+1/2, -z, -x+1/2'
'y+1/2, -z, x+1/2'
'-y+1/2, z, x+1/2'
'y+1/2, z, -x+1/2'
'-y+1/2, -x, z+1/2'
'y+1/2, x, z+1/2'
'-y+1/2, x, -z+1/2'
'y+1/2, -x, -z+1/2'
'-x+1/2, -z, y+1/2'
'x+1/2, -z, -y+1/2'
'x+1/2, z, y+1/2'
'-x+1/2, z, -y+1/2'
'-z+1/2, -y, x+1/2'
'-z+1/2, y, -x+1/2'
'z+1/2, -y, -x+1/2'
'z+1/2, y, x+1/2'
'-x+1/2, -y+1/2, -z'
'x+1/2, y+1/2, -z'
'x+1/2, -y+1/2, z'
'-x+1/2, y+1/2, z'
'-z+1/2, -x+1/2, -y'
'-z+1/2, x+1/2, y'
'z+1/2, x+1/2, -y'
'z+1/2, -x+1/2, y'
'-y+1/2, -z+1/2, -x'
'y+1/2, -z+1/2, x'
'-y+1/2, z+1/2, x'
'y+1/2, z+1/2, -x'
'-y+1/2, -x+1/2, z'
'y+1/2, x+1/2, z'
'-y+1/2, x+1/2, -z'
'y+1/2, -x+1/2, -z'
'-x+1/2, -z+1/2, y'
'x+1/2, -z+1/2, -y'
'x+1/2, z+1/2, y'
'-x+1/2, z+1/2, -y'
'-z+1/2, -y+1/2, x'
'-z+1/2, y+1/2, -x'
'z+1/2, -y+1/2, -x'
'z+1/2, y+1/2, x'

loop_
_atom_site_label
_atom_site_type_symbol
_atom_site_fract_x
_atom_site_fract_y
_atom_site_fract_z
_atom_site_U_iso_or_equiv
_atom_site_adp_type
_atom_site_occupancy
_atom_site_symmetry_multiplicity
_atom_site_calc_flag
_atom_site_refinement_flags
Cu1 Cu 0.21486(3) 0.5000 0.21486(3) 0.0229(3) Uani 1 4 d S
Si1 Si 0.0000 0.5000 0.5000 0.0216(17) Uani 1 48 d S
W1 W 0.094786(12) 0.5000 0.405214(12) 0.0410(2) Uani 1 4 d S
N1 N 0.2500 0.7500 0.2500 0.053(13) Uiso 0.50 24 d SP
C1 C 0.29746(18) 0.5681(3) 0.20254(18) 0.0295(15) Uani 1 2 d S
C2 C 0.3016(3) 0.63350(19) 0.13350(19) 0.0328(15) Uani 1 2 d S
H2 H 0.2729 0.6189 0.1189 0.033(19) Uiso 1 2 calc SR
C3 C 0.32300(18) 0.6118(3) 0.17700(18) 0.0312(15) Uani 1 2 d S
H4A H 0.1951 0.7391 0.1951 0.047 Uiso 0.17 2 d SPR
H4B H 0.1992 0.6992 0.2392 0.047 Uiso 0.17 2 d SPR
H4C H 0.2392 0.6992 0.1992 0.047 Uiso 0.17 2 d SPR
C4 C 0.21819(18) 0.7181(3) 0.21819(18) 0.13(2) Uiso 0.50 6 d SPR
O1 O 0.1202(3) 0.5496(2) 0.4504(2) 0.089(3) Uani 1 2 d S
O2 O 0.1398(2) 0.5000 0.3602(2) 0.064(3) Uani 1 4 d S
O3 O 0.0361(4) 0.5361(4) 0.4639(4) 0.028(3) Uani 0.50 6 d SP
O4 O 0.25663(13) 0.55238(13) 0.18298(13) 0.0350(8) Uani 1 1 d .
O5 O 0.1559(3) 0.5000 0.1559(3) 0.100(4) Uani 1 4 d S
O6 O 0.2529(8) 0.5000 0.0750(7) 0.097(6) Uiso 0.50 2 d SP

loop_
_atom_site_aniso_label
_atom_site_aniso_U_11
_atom_site_aniso_U_22
_atom_site_aniso_U_33
_atom_site_aniso_U_23
_atom_site_aniso_U_13
_atom_site_aniso_U_12
Cu1 0.0226(4) 0.0236(6) 0.0226(4) 0.000 -0.0032(4) 0.000
Si1 0.0216(17) 0.0216(17) 0.0216(17) 0.000 0.000 0.000
W1 0.0344(3) 0.0541(4) 0.0344(3) 0.000 0.00817(17) 0.000
C1 0.030(2) 0.028(4) 0.030(2) 0.0016(19) -0.002(3) -0.0016(19)
C2 0.033(4) 0.033(2) 0.033(2) 0.006(3) -0.008(2) -0.008(2)
C3 0.031(2) 0.031(3) 0.031(2) 0.003(2) 0.000(3) -0.003(2)
O1 0.088(6) 0.089(4) 0.089(4) -0.045(5) -0.050(4) 0.050(4)
O2 0.050(3) 0.092(8) 0.050(3) 0.000 0.015(4) 0.000
O3 0.028(3) 0.028(3) 0.028(3) 0.000(4) 0.000(4) 0.000(4)
O4 0.0338(19) 0.0355(18) 0.0359(19) 0.0080(16) -0.0031(15) -0.0072(15)
O5 0.103(6) 0.095(9) 0.103(6) 0.000 -0.076(8) 0.000

loop_
_atom_type_symbol
_atom_type_description
_atom_type_scat_dispersion_real
_atom_type_scat_dispersion_imag
_atom_type_scat_source
C C 0.0033 0.0016 'International Tables Vol C Tables 4.2.6.8 and 6.1.1.4'
H H 0.0000 0.0000 'International Tables Vol C Tables 4.2.6.8 and 6.1.1.4'
N N 0.0061 0.0033 'International Tables Vol C Tables 4.2.6.8 and 6.1.1.4'
O O 0.0106 0.0060 'International Tables Vol C Tables 4.2.6.8 and 6.1.1.4'
Cu Cu 0.3201 1.2651 'International Tables Vol C Tables 4.2.6.8 and 6.1.1.4'
W W -0.8490 6.8722 'International Tables Vol C Tables 4.2.6.8 and 6.1.1.4'
Si Si 0.0817 0.0704 'International Tables Vol C Tables 4.2.6.8 and 6.1.1.4'

loop_
_geom_angle_atom_site_label_1
_geom_angle_atom_site_label_2
_geom_angle_atom_site_label_3
_geom_angle
_geom_angle_site_symmetry_1
_geom_angle_site_symmetry_3
O4 Cu1 O4 89.2(2) 120 .
O4 Cu1 O4 89.8(2) 120 22_565
O4 Cu1 O4 169.2(2) . 22_565
O4 Cu1 O4 169.2(2) 120 99_565
O4 Cu1 O4 89.8(2) . 99_565
O4 Cu1 O4 89.2(2) 22_565 99_565
O4 Cu1 O5 95.41(11) 120 .
O4 Cu1 O5 95.41(11) . .
O4 Cu1 O5 95.41(11) 22_565 .
O4 Cu1 O5 95.41(11) 99_565 .
O4 Cu1 Cu1 84.59(11) 120 145_565
O4 Cu1 Cu1 84.59(11) . 145_565
O4 Cu1 Cu1 84.59(11) 22_565 145_565
O4 Cu1 Cu1 84.59(11) 99_565 145_565
O5 Cu1 Cu1 180.00(5) . 145_565
O3 Si1 O3 180.0(5) 98_556 2_565
O3 Si1 O3 70.5 98_556 4_566
O3 Si1 O3 109.5 2_565 4_566
O3 Si1 O3 109.471(1) 98_556 97_566
O3 Si1 O3 70.529(5) 2_565 97_566
O3 Si1 O3 70.529(4) 4_566 97_566
O3 Si1 O3 70.529(1) 98_556 3_556
O3 Si1 O3 109.5 2_565 3_556
O3 Si1 O3 109.5 4_566 3_556
O3 Si1 O3 70.529(2) 97_566 3_556
O3 Si1 O3 70.529(1) 98_556 .
O3 Si1 O3 109.471(2) 2_565 .
O3 Si1 O3 109.471(6) 4_566 .
O3 Si1 O3 180.0(5) 97_566 .
O3 Si1 O3 109.471(5) 3_556 .
O3 Si1 O3 109.471(3) 98_556 100
O3 Si1 O3 70.529(3) 2_565 100
O3 Si1 O3 180.0(5) 4_566 100
O3 Si1 O3 109.5 97_566 100
O3 Si1 O3 70.529(2) 3_556 100
O3 Si1 O3 70.529(1) . 100
O3 Si1 O3 109.471(6) 98_556 99_565
O3 Si1 O3 70.529(1) 2_565 99_565
O3 Si1 O3 70.529(1) 4_566 99_565
O3 Si1 O3 109.471(1) 97_566 99_565
O3 Si1 O3 180.0(5) 3_556 99_565
O3 Si1 O3 70.5 . 99_565
O3 Si1 O3 109.471(1) 100 99_565
O2 W1 O1 101.2(3) . 156_455
O2 W1 O1 101.2(3) . .
O1 W1 O1 157.6(6) 156_455 .
O2 W1 O1 101.2(3) . 99_565
O1 W1 O1 88.2(4) 156_455 99_565
O1 W1 O1 87.5(5) . 99_565
O2 W1 O1 101.2(3) . 59_465
O1 W1 O1 87.5(5) 156_455 59_465
O1 W1 O1 88.2(4) . 59_465
O1 W1 O1 157.6(6) 99_565 59_465
O2 W1 O3 156.5(3) . 99_565
O1 W1 O3 63.0(3) 156_455 99_565
O1 W1 O3 95.6(4) . 99_565
O1 W1 O3 63.0(3) 99_565 99_565
O1 W1 O3 95.6(4) 59_465 99_565
O2 W1 O3 156.5(3) . .
O1 W1 O3 95.6(4) 156_455 .
O1 W1 O3 63.0(3) . .
O1 W1 O3 95.6(4) 99_565 .
O1 W1 O3 63.0(3) 59_465 .
O3 W1 O3 46.9(7) 99_565 .
C4 N1 C4 109.5(5) . 28_565
C4 N1 C4 109.4(4) . 51
C4 N1 C4 109.5(5) 28_565 51
C4 N1 C4 109.5(5) . 74_565
C4 N1 C4 109.4(4) 28_565 74_565
C4 N1 C4 109.5(5) 51 74_565
O4 C1 O4 126.0(6) 166 .
O4 C1 C3 117.0(3) 166 .
O4 C1 C3 117.0(3) . .
C3 C2 C3 120.5(7) 55_564 .
C2 C3 C2 119.5(7) 34_655 .
C2 C3 C1 120.2(4) 34_655 .
C2 C3 C1 120.2(4) . .
W1 O1 W1 138.1(5) 174 .
Si1 O3 W1 121.3(3) . 174
Si1 O3 W1 121.3(3) . 153_565
W1 O3 W1 95.5(5) 174 153_565
Si1 O3 W1 121.3(3) . .
W1 O3 W1 95.5(5) 174 .
W1 O3 W1 95.5(5) 153_565 .
C1 O4 Cu1 122.4(4) . .

loop_
_geom_bond_atom_site_label_1
_geom_bond_atom_site_label_2
_geom_bond_distance
_geom_bond_site_symmetry_2
Cu1 O4 1.952(3) 120
Cu1 O4 1.952(3) .
Cu1 O4 1.952(3) 22_565
Cu1 O4 1.952(3) 99_565
Cu1 O5 2.195(10) .
Cu1 Cu1 2.615(2) 145_565
Si1 O3 1.643(17) 98_556
Si1 O3 1.643(17) 2_565
Si1 O3 1.643(17) 4_566
Si1 O3 1.643(17) 97_566
Si1 O3 1.643(17) 3_556
Si1 O3 1.643(17) .
Si1 O3 1.643(17) 100
Si1 O3 1.643(17) 99_565
W1 O2 1.675(8) .
W1 O1 1.888(3) 156_455
W1 O1 1.888(3) .
W1 O1 1.888(3) 99_565
W1 O1 1.888(3) 59_465
W1 O3 2.382(9) 99_565
W1 O3 2.382(9) .
N1 C4 1.450(4) .
N1 C4 1.450(4) 28_565
N1 C4 1.450(4) 51
N1 C4 1.450(4) 74_565
C1 O4 1.261(5) 166
C1 O4 1.261(5) .
C1 C3 1.490(9) .
C2 C3 1.398(5) 55_564
C2 C3 1.398(5) .
C3 C2 1.398(5) 34_655
O1 W1 1.888(3) 174
O3 W1 2.382(9) 174
O3 W1 2.382(9) 153_565
